data_6000750
loop_
_publ_author_name
'Marx, R.'
'Ibberson, R. M.'

_publ_section_title
;
 Powder diffraction study on solid ozone
;
_journal_name_full 'Solid State Sciences'
_journal_page_first 195
_journal_page_last 202
_journal_paper_doi 10.1016/S1293-2558(00)01131-6
_journal_volume 3
_journal_year 2001
_chemical_formula_sum O3
_space_group_name_H-M_alt 'P b c a'
_cell_angle_alpha 90.000
_cell_angle_beta 90.000
_cell_angle_gamma 90.000
_cell_length_a 7.7888
_cell_length_b 6.6973
_cell_length_c 6.8413
_cell_volume 356.87
_diffrn_ambient_temperature 5
_cod_database_code 6000750

loop_
_atom_site_label
_atom_site_fract_x
_atom_site_fract_y
_atom_site_fract_z
? ? ? ?

loop_
_cod_related_entry_id
_cod_related_entry_database
_cod_related_entry_code
1 ChemSpider 23208
